data_7030425
loop_
_publ_author_name
'Georgopoulou, Anastasia N.'
'Adam, Rosa'
'Raptopoulou, Catherine P.'
'Psycharis, Vassilis'
'Ballesteros, Rafael'
'Abarca, Bel\'en'
'Boudalis, Athanassios K.'

_publ_section_title
;
 Isomorphous replacement of MII ions in MII--GdIII dimers (MII = CuII,
 MnII, NiII, CoII, ZnII): magnetic studies of the products
;
_journal_issue 20
_journal_name_full 'Dalton Transactions'
_journal_page_first 5020
_journal_paper_doi 10.1039/b925525g
_journal_volume 39
_journal_year 2010
_chemical_formula_sum 'C65 H72 Cl2 Cu Gd N9 O21'
_chemical_formula_weight 1607.01
_chemical_name_systematic
;
?
;
_space_group_IT_number 9
_symmetry_cell_setting monoclinic
_symmetry_space_group_name_Hall 'C -2yc'
_symmetry_space_group_name_H-M 'C 1 c 1'
_atom_sites_solution_hydrogens geom
_atom_sites_solution_primary direct
_atom_sites_solution_secondary difmap
_audit_creation_method SHELXL-97
_cell_angle_alpha 90.00
_cell_angle_beta 105.3630(10)
_cell_angle_gamma 90.00
_cell_formula_units_Z 4
_cell_length_a 15.3013(2)
_cell_length_b 20.5209(3)
_cell_length_c 22.6575(4)
_cell_measurement_reflns_used 45989
_cell_measurement_temperature 180(2)
_cell_measurement_theta_max 71.73
_cell_measurement_theta_min 6.82
_cell_volume 6860.15(18)
_computing_cell_refinement 'CrystalClear, Rigaku MSC, 2005'
_computing_data_collection 'CrystalClear, Rigaku MSC, 2005'
_computing_data_reduction 'CrystalClear, Rigaku MSC, 2005'
_computing_structure_refinement 'SHELXL-97 (Sheldrick, 1997)'
_computing_structure_solution 'SHELXS-97 (Sheldrick, 1997)'
_diffrn_ambient_temperature 180(2)
_diffrn_measured_fraction_theta_full 0.966
_diffrn_measured_fraction_theta_max 0.966
_diffrn_measurement_device_type 'Rigaku R-AXIS SPIDER IPDS'
_diffrn_measurement_method '\q scan'
_diffrn_radiation_monochromator graphite
_diffrn_radiation_source 'fine-focus sealed tube'
_diffrn_radiation_type CuK\a
_diffrn_radiation_wavelength 1.54178
_diffrn_reflns_av_R_equivalents 0.0488
_diffrn_reflns_av_sigmaI/netI 0.0806
_diffrn_reflns_limit_h_max 17
_diffrn_reflns_limit_h_min -17
_diffrn_reflns_limit_k_max 24
_diffrn_reflns_limit_k_min -24
_diffrn_reflns_limit_l_max 26
_diffrn_reflns_limit_l_min -25
_diffrn_reflns_number 44868
_diffrn_reflns_theta_full 65.00
_diffrn_reflns_theta_max 65.00
_diffrn_reflns_theta_min 7.14
_exptl_absorpt_coefficient_mu 7.975
_exptl_absorpt_correction_T_max 1.000
_exptl_absorpt_correction_T_min 0.566
_exptl_absorpt_correction_type empirical
_exptl_absorpt_process_details 'CrystalClear, Rigaku MSC, 2005'
_exptl_crystal_colour 'light blue'
_exptl_crystal_density_diffrn 1.556
_exptl_crystal_density_method 'not measured'
_exptl_crystal_description parallelepiped
_exptl_crystal_F_000 3280
_exptl_crystal_size_max 0.55
_exptl_crystal_size_mid 0.28
_exptl_crystal_size_min 0.24
_refine_diff_density_max 0.899
_refine_diff_density_min -0.577
_refine_diff_density_rms 0.067
_refine_ls_abs_structure_details 'Flack H D (1983), Acta Cryst. A39, 876-881'
_refine_ls_abs_structure_Flack 0.0003(12)
_refine_ls_extinction_method none
_refine_ls_goodness_of_fit_ref 1.032
_refine_ls_hydrogen_treatment refall
_refine_ls_matrix_type full
_refine_ls_number_parameters 895
_refine_ls_number_reflns 10120
_refine_ls_number_restraints 8
_refine_ls_restrained_S_all 1.034
_refine_ls_R_factor_all 0.0435
_refine_ls_R_factor_gt 0.0405
_refine_ls_shift/su_max 0.002
_refine_ls_shift/su_mean 0.000
_refine_ls_structure_factor_coef Fsqd
_refine_ls_weighting_details 'calc w=1/[\s^2^(Fo^2^)+(0.0350P)^2^+0.0000P] where P=(Fo^2^+2Fc^2^)/3'
_refine_ls_weighting_scheme calc
_refine_ls_wR_factor_gt 0.0899
_refine_ls_wR_factor_ref 0.0924
_reflns_number_gt 9312
_reflns_number_total 10120
_reflns_threshold_expression >2sigma(I)
_cod_data_source_file b925525g.txt
_cod_data_source_block Complex1
_cod_original_sg_symbol_H-M Cc
_cod_database_code 7030425

loop_
_symmetry_equiv_pos_as_xyz
'x, y, z'
'x, -y, z+1/2'
'x+1/2, y+1/2, z'
'x+1/2, -y+1/2, z+1/2'

loop_
_atom_site_label
_atom_site_type_symbol
_atom_site_fract_x
_atom_site_fract_y
_atom_site_fract_z
_atom_site_U_iso_or_equiv
_atom_site_adp_type
_atom_site_occupancy
_atom_site_symmetry_multiplicity
_atom_site_calc_flag
_atom_site_refinement_flags
_atom_site_disorder_assembly
_atom_site_disorder_group
Gd Gd 0.264619(19) 0.959235(12) 0.845224(16) 0.02986(9) Uani 1 1 d . . .
Cu Cu 0.45002(5) 0.91129(4) 0.91633(4) 0.0385(2) Uani 1 1 d . . .
O1 O 0.4114(2) 0.94881(15) 0.83194(17) 0.0305(9) Uani 1 1 d . . .
O3 O 0.1285(2) 0.90371(16) 0.78150(19) 0.0398(10) Uani 1 1 d . . .
H3O H 0.0834 0.8988 0.7956 0.052 Uiso 1 1 calc R . .
N1 N 0.5259(3) 0.8499(2) 0.8673(2) 0.0376(11) Uani 1 1 d . . .
N2 N 0.2792(3) 0.89019(19) 0.7521(2) 0.0332(11) Uani 1 1 d . . .
O31 O 0.3323(2) 0.86215(15) 0.89422(18) 0.0358(9) Uani 1 1 d . . .
O33 O 0.1323(2) 1.01221(16) 0.86252(17) 0.0358(9) Uani 1 1 d . . .
H33O H 0.1164 1.0490 0.8471 0.046 Uiso 1 1 calc R . .
N31 N 0.4626(3) 0.8659(2) 0.9953(2) 0.0418(13) Uani 1 1 d . . .
N32 N 0.1898(3) 0.90838(19) 0.9241(2) 0.0337(11) Uani 1 1 d . . .
O61 O 0.3609(2) 0.99648(17) 0.93407(17) 0.0377(9) Uani 1 1 d . . .
O63 O 0.2005(2) 1.02379(16) 0.75451(17) 0.0318(9) Uani 1 1 d . . .
H63O H 0.1601 1.0068 0.7261 0.041 Uiso 1 1 calc R . .
N61 N 0.5399(3) 0.9844(2) 0.9434(2) 0.0417(12) Uani 1 1 d . . .
N62 N 0.3114(3) 1.07899(19) 0.8431(2) 0.0292(10) Uani 1 1 d . . .
C1 C 0.5929(4) 0.8078(3) 0.8912(3) 0.0467(16) Uani 1 1 d . . .
H1 H 0.5977 0.7913 0.9311 0.061 Uiso 1 1 calc R . .
C2 C 0.6552(4) 0.7872(3) 0.8611(3) 0.0494(16) Uani 1 1 d . . .
H2 H 0.7009 0.7565 0.8792 0.064 Uiso 1 1 calc R . .
C3 C 0.6489(4) 0.8123(3) 0.8049(3) 0.0465(16) Uani 1 1 d . . .
H3 H 0.6917 0.8002 0.7831 0.060 Uiso 1 1 calc R . .
C4 C 0.5806(4) 0.8552(3) 0.7794(3) 0.0429(15) Uani 1 1 d . . .
H4 H 0.5756 0.8729 0.7399 0.056 Uiso 1 1 calc R . .
C5 C 0.5185(3) 0.8727(2) 0.8119(3) 0.0323(13) Uani 1 1 d . . .
C6 C 0.4387(3) 0.9195(2) 0.7860(3) 0.0320(13) Uani 1 1 d . . .
O2 O 0.4678(3) 0.96745(16) 0.74811(19) 0.0384(10) Uani 1 1 d . . .
C7 C 0.3601(3) 0.8846(2) 0.7411(3) 0.0338(13) Uani 1 1 d . . .
C8 C 0.3705(4) 0.8486(3) 0.6908(3) 0.0478(16) Uani 1 1 d . . .
H8 H 0.4282 0.8458 0.6827 0.062 Uiso 1 1 calc R . .
C9 C 0.2976(4) 0.8175(3) 0.6534(3) 0.0559(19) Uani 1 1 d . . .
H9 H 0.3044 0.7930 0.6193 0.073 Uiso 1 1 calc R . .
C10 C 0.2155(4) 0.8218(3) 0.6653(3) 0.0490(17) Uani 1 1 d . . .
H10 H 0.1643 0.7998 0.6403 0.064 Uiso 1 1 calc R . .
C11 C 0.2077(4) 0.8596(2) 0.7158(3) 0.0358(14) Uani 1 1 d . . .
C12 C 0.1152(4) 0.8695(3) 0.7274(3) 0.0419(15) Uani 1 1 d . . .
O4 O 0.0725(2) 0.80914(18) 0.7295(2) 0.0481(11) Uani 1 1 d . . .
C13 C 0.0524(4) 0.9069(3) 0.6727(3) 0.0406(15) Uani 1 1 d . . .
C14 C -0.0246(4) 0.8812(3) 0.6350(3) 0.059(2) Uani 1 1 d . . .
H14 H -0.0433 0.8381 0.6411 0.077 Uiso 1 1 calc R . .
C15 C -0.0752(5) 0.9197(4) 0.5873(4) 0.070(2) Uani 1 1 d . . .
H15 H -0.1293 0.9033 0.5604 0.091 Uiso 1 1 calc R . .
C16 C -0.0461(5) 0.9814(3) 0.5797(3) 0.0586(19) Uani 1 1 d . . .
H16 H -0.0782 1.0081 0.5469 0.076 Uiso 1 1 calc R . .
C17 C 0.0301(4) 1.0034(3) 0.6205(3) 0.0496(16) Uani 1 1 d . . .
H17 H 0.0492 1.0467 0.6158 0.064 Uiso 1 1 calc R . .
N3 N 0.0804(3) 0.9676(2) 0.6673(2) 0.0421(13) Uani 1 1 d . . .
C18 C 0.5321(4) 1.0136(3) 0.7833(3) 0.0455(16) Uani 1 1 d D . .
H18A H 0.5802 0.9903 0.8140 0.059 Uiso 1 1 calc R . .
H18B H 0.5012 1.0438 0.8053 0.059 Uiso 1 1 calc R . .
C19 C 0.5726(6) 1.0508(4) 0.7404(4) 0.090(3) Uani 1 1 d D . .
H19A H 0.6195 1.0803 0.7638 0.117 Uiso 1 1 calc R . .
H19B H 0.5253 1.0762 0.7122 0.117 Uiso 1 1 calc R . .
H19C H 0.5997 1.0203 0.7170 0.117 Uiso 1 1 calc R . .
C20 C 0.1216(5) 0.7651(3) 0.7758(4) 0.072(2) Uani 1 1 d D . .
H20A H 0.1695 0.7893 0.8056 0.093 Uiso 1 1 calc R . .
H20B H 0.1513 0.7314 0.7565 0.093 Uiso 1 1 calc R . .
C21 C 0.0623(6) 0.7338(5) 0.8075(5) 0.140(5) Uani 1 1 d D . .
H21A H 0.0964 0.7007 0.8355 0.181 Uiso 1 1 calc R . .
H21B H 0.0118 0.7131 0.7777 0.181 Uiso 1 1 calc R . .
H21C H 0.0387 0.7665 0.8308 0.181 Uiso 1 1 calc R . .
C31 C 0.5361(4) 0.8667(3) 1.0439(3) 0.0523(17) Uani 1 1 d . . .
H31 H 0.5868 0.8921 1.0412 0.068 Uiso 1 1 calc R . .
C32 C 0.5417(5) 0.8328(3) 1.0971(4) 0.066(2) Uani 1 1 d . . .
H32 H 0.5947 0.8344 1.1303 0.086 Uiso 1 1 calc R . .
C33 C 0.4679(5) 0.7968(4) 1.1002(4) 0.077(2) Uani 1 1 d . . .
H33 H 0.4676 0.7746 1.1370 0.100 Uiso 1 1 calc R . .
C34 C 0.3935(5) 0.7927(3) 1.0497(4) 0.071(2) Uani 1 1 d . . .
H34 H 0.3440 0.7653 1.0509 0.092 Uiso 1 1 calc R . .
C35 C 0.3910(4) 0.8286(3) 0.9973(3) 0.0452(16) Uani 1 1 d . . .
C36 C 0.3122(4) 0.8275(2) 0.9394(3) 0.0358(14) Uani 1 1 d . . .
O32 O 0.2902(3) 0.76047(17) 0.92203(19) 0.0466(11) Uani 1 1 d . . .
C37 C 0.2232(3) 0.8517(2) 0.9513(2) 0.0316(12) Uani 1 1 d . . .
C38 C 0.1787(4) 0.8178(3) 0.9882(3) 0.0386(14) Uani 1 1 d . . .
H38 H 0.2023 0.7777 1.0067 0.050 Uiso 1 1 calc R . .
C39 C 0.1002(4) 0.8433(3) 0.9972(3) 0.0474(16) Uani 1 1 d . . .
H39 H 0.0691 0.8208 1.0222 0.062 Uiso 1 1 calc R . .
C40 C 0.0667(4) 0.9016(3) 0.9702(3) 0.0426(15) Uani 1 1 d . . .
H40 H 0.0136 0.9204 0.9771 0.055 Uiso 1 1 calc R . .
C41 C 0.1127(4) 0.9321(3) 0.9326(3) 0.0318(13) Uani 1 1 d . . .
C42 C 0.0746(3) 0.9930(3) 0.8985(3) 0.0378(14) Uani 1 1 d . . .
O34 O 0.0625(3) 1.04411(16) 0.9370(2) 0.0447(11) Uani 1 1 d . . .
C43 C -0.0199(4) 0.9779(3) 0.8577(3) 0.0378(14) Uani 1 1 d . . .
C44 C -0.0985(4) 0.9949(3) 0.8742(3) 0.0478(17) Uani 1 1 d . . .
H44 H -0.0956 1.0198 0.9100 0.062 Uiso 1 1 calc R . .
C45 C -0.1816(4) 0.9742(3) 0.8364(4) 0.0562(19) Uani 1 1 d . . .
H45 H -0.2364 0.9862 0.8457 0.073 Uiso 1 1 calc R . .
C46 C -0.1841(4) 0.9370(4) 0.7864(3) 0.0559(18) Uani 1 1 d . . .
H46 H -0.2402 0.9222 0.7607 0.073 Uiso 1 1 calc R . .
C47 C -0.1030(4) 0.9210(3) 0.7738(3) 0.0547(18) Uani 1 1 d . . .
H47 H -0.1046 0.8946 0.7391 0.071 Uiso 1 1 calc R . .
N33 N -0.0222(3) 0.9411(2) 0.8085(2) 0.0426(12) Uani 1 1 d . . .
C48 C 0.3596(5) 0.7274(3) 0.9008(4) 0.077(3) Uani 1 1 d D . .
H48A H 0.4177 0.7273 0.9332 0.100 Uiso 1 1 calc R . .
H48B H 0.3691 0.7494 0.8641 0.100 Uiso 1 1 calc R . .
C49 C 0.3272(7) 0.6599(3) 0.8858(5) 0.136(5) Uani 1 1 d D . .
H49A H 0.3792 0.6304 0.8928 0.176 Uiso 1 1 calc R . .
H49B H 0.2925 0.6576 0.8428 0.176 Uiso 1 1 calc R . .
H49C H 0.2884 0.6471 0.9120 0.176 Uiso 1 1 calc R . .
C50 C 0.1443(4) 1.0664(3) 0.9802(3) 0.0562(18) Uani 1 1 d D . .
H50A H 0.1974 1.0535 0.9657 0.073 Uiso 1 1 calc R . .
H50B H 0.1499 1.0452 1.0203 0.073 Uiso 1 1 calc R . .
C51 C 0.1440(7) 1.1374(4) 0.9877(6) 0.167(6) Uani 1 1 d D . .
H51A H 0.1951 1.1503 1.0219 0.217 Uiso 1 1 calc R . .
H51B H 0.0871 1.1509 0.9961 0.217 Uiso 1 1 calc R . .
H51C H 0.1498 1.1584 0.9500 0.217 Uiso 1 1 calc R . .
C61 C 0.6309(4) 0.9751(3) 0.9509(3) 0.0449(16) Uani 1 1 d . . .
H61 H 0.6515 0.9324 0.9454 0.058 Uiso 1 1 calc R . .
C62 C 0.6942(4) 1.0244(3) 0.9660(3) 0.0571(18) Uani 1 1 d . . .
H62 H 0.7566 1.0164 0.9699 0.074 Uiso 1 1 calc R . .
C63 C 0.6632(4) 1.0858(3) 0.9753(3) 0.062(2) Uani 1 1 d . . .
H63 H 0.7043 1.1213 0.9852 0.081 Uiso 1 1 calc R . .
C64 C 0.5737(4) 1.0951(3) 0.9701(3) 0.0565(19) Uani 1 1 d . . .
H64 H 0.5525 1.1369 0.9777 0.073 Uiso 1 1 calc R . .
C65 C 0.5124(4) 1.0435(2) 0.9538(3) 0.0368(14) Uani 1 1 d . . .
C66 C 0.4084(4) 1.0539(3) 0.9452(3) 0.0357(14) Uani 1 1 d . . .
O62 O 0.3981(3) 1.08813(19) 0.9982(2) 0.0510(11) Uani 1 1 d . . .
C67 C 0.3702(4) 1.1031(3) 0.8941(3) 0.0348(13) Uani 1 1 d . . .
C68 C 0.3929(4) 1.1687(3) 0.8987(3) 0.0466(16) Uani 1 1 d . . .
H68 H 0.4314 1.1854 0.9356 0.061 Uiso 1 1 calc R . .
C69 C 0.3592(4) 1.2100(3) 0.8492(3) 0.0493(17) Uani 1 1 d . . .
H69 H 0.3748 1.2549 0.8517 0.064 Uiso 1 1 calc R . .
C70 C 0.3030(4) 1.1845(3) 0.7966(3) 0.0406(15) Uani 1 1 d . . .
H70 H 0.2820 1.2106 0.7610 0.053 Uiso 1 1 calc R . .
C71 C 0.2780(3) 1.1201(2) 0.7969(3) 0.0319(13) Uani 1 1 d . . .
C72 C 0.2055(4) 1.0915(2) 0.7434(3) 0.0346(14) Uani 1 1 d . . .
O64 O 0.2214(3) 1.10368(17) 0.68747(18) 0.0427(10) Uani 1 1 d . . .
C73 C 0.1147(3) 1.1250(2) 0.7426(3) 0.0327(13) Uani 1 1 d . . .
C74 C 0.0741(4) 1.1690(2) 0.6967(3) 0.0431(15) Uani 1 1 d . . .
H74 H 0.0995 1.1782 0.6637 0.056 Uiso 1 1 calc R . .
C75 C -0.0047(4) 1.1987(3) 0.7014(3) 0.0529(17) Uani 1 1 d . . .
H75 H -0.0343 1.2289 0.6709 0.069 Uiso 1 1 calc R . .
C76 C -0.0404(4) 1.1859(3) 0.7481(3) 0.0545(18) Uani 1 1 d . . .
H76 H -0.0943 1.2070 0.7513 0.071 Uiso 1 1 calc R . .
C77 C 0.0036(4) 1.1412(3) 0.7916(3) 0.0552(18) Uani 1 1 d . . .
H77 H -0.0210 1.1320 0.8251 0.072 Uiso 1 1 calc R . .
N63 N 0.0789(3) 1.1105(2) 0.7886(2) 0.0410(12) Uani 1 1 d . . .
C78 C 0.4149(7) 1.0498(4) 1.0545(4) 0.085(3) Uani 1 1 d D . .
H78A H 0.3657 1.0583 1.0744 0.111 Uiso 1 1 calc R . .
H78B H 0.4129 1.0030 1.0439 0.111 Uiso 1 1 calc R . .
C79 C 0.5003(9) 1.0638(7) 1.0975(5) 0.164(6) Uani 1 1 d D . .
H79A H 0.5085 1.0351 1.1332 0.213 Uiso 1 1 calc R . .
H79B H 0.5012 1.1093 1.1107 0.213 Uiso 1 1 calc R . .
H79C H 0.5495 1.0564 1.0780 0.213 Uiso 1 1 calc R . .
C80 C 0.3073(4) 1.0812(3) 0.6815(3) 0.060(2) Uani 1 1 d D . .
H80A H 0.3240 1.0399 0.7042 0.078 Uiso 1 1 calc R . .
H80B H 0.3549 1.1139 0.6986 0.078 Uiso 1 1 calc R . .
C81 C 0.3006(7) 1.0712(6) 0.6177(4) 0.143(5) Uani 1 1 d D . .
H81A H 0.3604 1.0769 0.6103 0.186 Uiso 1 1 calc R . .
H81B H 0.2581 1.1029 0.5933 0.186 Uiso 1 1 calc R . .
H81C H 0.2785 1.0270 0.6060 0.186 Uiso 1 1 calc R . .
Cl1 Cl 0.34035(11) 0.65897(8) 0.51169(9) 0.0613(5) Uani 1 1 d . . .
O91 O 0.3253(6) 0.5982(4) 0.4794(4) 0.071(2) Uiso 0.65 1 d P A 1
O92 O 0.3643(6) 0.7012(4) 0.4684(5) 0.088(3) Uiso 0.65 1 d P A 1
O93 O 0.2626(8) 0.6825(6) 0.5289(5) 0.102(4) Uiso 0.65 1 d P A 1
O94 O 0.4132(8) 0.6506(5) 0.5654(5) 0.088(4) Uiso 0.65 1 d P A 1
O91A O 0.3239(17) 0.6234(13) 0.4558(12) 0.143(9) Uiso 0.35 1 d P A 2
O92A O 0.3620(11) 0.7233(8) 0.4988(8) 0.085(5) Uiso 0.35 1 d P A 2
O93A O 0.2560(12) 0.6558(9) 0.5283(9) 0.076(6) Uiso 0.35 1 d P A 2
O94A O 0.4112(12) 0.6286(9) 0.5548(9) 0.072(6) Uiso 0.35 1 d P A 2
Cl2 Cl 0.72999(12) 0.80750(8) 0.63754(9) 0.0599(5) Uani 1 1 d . . .
O95 O 0.6496(11) 0.7734(7) 0.6216(8) 0.163(6) Uiso 0.65 1 d P B 3
O96 O 0.7547(5) 0.8214(4) 0.5836(4) 0.069(2) Uiso 0.65 1 d P B 3
O97 O 0.8134(9) 0.7797(6) 0.6799(6) 0.123(4) Uiso 0.65 1 d P B 3
O98 O 0.7101(8) 0.8674(6) 0.6608(5) 0.130(4) Uiso 0.65 1 d P B 3
O95A O 0.667(2) 0.7698(13) 0.5935(14) 0.158(11) Uiso 0.35 1 d P B 4
O96A O 0.7650(14) 0.8591(10) 0.6119(10) 0.126(7) Uiso 0.35 1 d P B 4
O97A O 0.7854(17) 0.7521(12) 0.6549(12) 0.135(9) Uiso 0.35 1 d P B 4
O98A O 0.6925(11) 0.8183(9) 0.6848(9) 0.099(5) Uiso 0.35 1 d P B 4
O99 O 0.2610(4) 0.6436(3) 0.6576(3) 0.0819(16) Uani 1 1 d . . .
H99O H 0.2703 0.6540 0.6239 0.107 Uiso 1 1 calc R . .
C91 C 0.2934(6) 0.5796(4) 0.6735(4) 0.085(3) Uani 1 1 d . . .
H91A H 0.2885 0.5694 0.7152 0.110 Uiso 1 1 calc R . .
H91B H 0.3582 0.5774 0.6741 0.110 Uiso 1 1 calc R . .
C92 C 0.2436(6) 0.5315(4) 0.6312(4) 0.090(3) Uani 1 1 d . . .
H92A H 0.2713 0.4886 0.6419 0.117 Uiso 1 1 calc R . .
H92B H 0.2450 0.5429 0.5895 0.117 Uiso 1 1 calc R . .
H92C H 0.1806 0.5304 0.6336 0.117 Uiso 1 1 calc R . .

loop_
_atom_site_aniso_label
_atom_site_aniso_U_11
_atom_site_aniso_U_22
_atom_site_aniso_U_33
_atom_site_aniso_U_23
_atom_site_aniso_U_13
_atom_site_aniso_U_12
Gd 0.02158(15) 0.02993(14) 0.0383(2) 0.00388(16) 0.00836(14) 0.00213(14)
Cu 0.0272(4) 0.0411(4) 0.0459(6) 0.0075(4) 0.0072(4) 0.0011(4)
O1 0.0191(19) 0.0373(19) 0.034(3) -0.0031(16) 0.0061(18) 0.0006(14)
O3 0.024(2) 0.043(2) 0.052(3) -0.0082(19) 0.011(2) -0.0068(16)
N1 0.028(3) 0.041(3) 0.043(3) 0.010(2) 0.007(2) 0.008(2)
N2 0.032(3) 0.026(2) 0.041(3) 0.000(2) 0.010(2) 0.0026(18)
O31 0.035(2) 0.0285(18) 0.049(3) 0.0161(17) 0.020(2) 0.0069(16)
O33 0.027(2) 0.0368(19) 0.048(3) 0.0127(18) 0.0180(19) 0.0108(16)
N31 0.025(3) 0.047(3) 0.053(4) 0.012(3) 0.009(3) 0.002(2)
N32 0.024(2) 0.038(2) 0.041(3) 0.007(2) 0.011(2) 0.0023(18)
O61 0.032(2) 0.039(2) 0.042(3) 0.0048(18) 0.010(2) -0.0028(16)
O63 0.032(2) 0.0278(17) 0.030(2) -0.0010(16) -0.0020(19) 0.0036(15)
N61 0.033(3) 0.047(3) 0.046(4) 0.006(2) 0.012(3) 0.002(2)
N62 0.029(3) 0.026(2) 0.032(3) -0.003(2) 0.008(2) 0.0027(18)
C1 0.036(3) 0.047(3) 0.058(5) 0.008(3) 0.013(3) 0.003(3)
C2 0.034(3) 0.044(3) 0.067(5) -0.005(3) 0.007(3) 0.015(3)
C3 0.032(3) 0.048(3) 0.061(5) 0.000(3) 0.014(3) 0.009(3)
C4 0.028(3) 0.046(3) 0.056(5) -0.002(3) 0.013(3) 0.009(2)
C5 0.028(3) 0.027(3) 0.042(4) 0.000(2) 0.009(3) 0.002(2)
C6 0.022(3) 0.033(3) 0.041(4) 0.003(3) 0.009(3) 0.004(2)
O2 0.032(2) 0.040(2) 0.045(3) 0.0108(18) 0.014(2) 0.0026(16)
C7 0.027(3) 0.028(3) 0.046(4) 0.002(2) 0.009(3) 0.009(2)
C8 0.033(3) 0.049(3) 0.057(5) -0.014(3) 0.005(3) 0.007(3)
C9 0.050(4) 0.056(4) 0.060(5) -0.023(3) 0.011(4) 0.017(3)
C10 0.031(3) 0.040(3) 0.064(5) -0.009(3) -0.008(3) 0.005(3)
C11 0.030(3) 0.026(3) 0.047(4) 0.000(3) 0.003(3) 0.003(2)
C12 0.023(3) 0.036(3) 0.062(5) 0.001(3) 0.004(3) -0.001(2)
O4 0.034(2) 0.040(2) 0.062(3) 0.007(2) -0.003(2) -0.0085(17)
C13 0.028(3) 0.047(3) 0.041(4) 0.002(3) -0.001(3) 0.006(3)
C14 0.046(4) 0.049(4) 0.068(6) 0.001(4) -0.009(4) -0.022(3)
C15 0.041(4) 0.090(6) 0.062(6) 0.002(4) -0.018(4) -0.003(4)
C16 0.050(4) 0.068(4) 0.048(5) 0.017(4) -0.005(4) 0.007(4)
C17 0.040(4) 0.050(4) 0.051(5) 0.007(3) -0.001(3) 0.001(3)
N3 0.040(3) 0.040(3) 0.042(4) -0.003(2) 0.002(3) 0.001(2)
C18 0.044(4) 0.045(3) 0.047(5) 0.000(3) 0.011(3) -0.013(3)
C19 0.089(6) 0.101(6) 0.088(7) 0.028(5) 0.036(6) -0.039(5)
C20 0.063(5) 0.053(4) 0.092(6) 0.009(4) 0.009(5) -0.016(4)
C21 0.096(7) 0.157(10) 0.184(12) 0.087(9) 0.070(8) -0.004(7)
C31 0.036(4) 0.065(4) 0.051(5) 0.017(4) 0.004(4) 0.001(3)
C32 0.038(4) 0.068(4) 0.086(6) 0.026(4) 0.007(4) 0.003(3)
C33 0.060(5) 0.083(5) 0.074(6) 0.034(5) -0.009(5) -0.009(4)
C34 0.051(4) 0.080(5) 0.079(6) 0.043(4) 0.012(4) -0.013(4)
C35 0.035(3) 0.040(3) 0.062(5) 0.021(3) 0.014(3) 0.004(3)
C36 0.032(3) 0.031(3) 0.048(4) 0.016(3) 0.015(3) 0.004(2)
O32 0.045(2) 0.036(2) 0.067(3) 0.008(2) 0.030(2) 0.0053(18)
C37 0.028(3) 0.034(3) 0.030(4) 0.008(2) 0.003(3) 0.002(2)
C38 0.037(3) 0.039(3) 0.041(4) 0.012(3) 0.012(3) 0.002(3)
C39 0.042(4) 0.049(3) 0.055(5) 0.012(3) 0.020(3) 0.004(3)
C40 0.033(3) 0.057(4) 0.042(4) -0.002(3) 0.017(3) 0.002(3)
C41 0.028(3) 0.038(3) 0.028(4) 0.001(2) 0.005(3) -0.001(2)
C42 0.025(3) 0.042(3) 0.051(4) 0.002(3) 0.017(3) 0.000(2)
O34 0.036(2) 0.043(2) 0.057(3) -0.0044(19) 0.016(2) 0.0077(17)
C43 0.033(3) 0.038(3) 0.044(4) 0.008(3) 0.011(3) 0.007(2)
C44 0.028(3) 0.056(4) 0.063(5) 0.008(3) 0.020(3) 0.011(3)
C45 0.026(4) 0.077(4) 0.067(6) 0.014(4) 0.015(4) 0.010(3)
C46 0.024(3) 0.091(5) 0.048(5) 0.014(4) 0.001(3) 0.000(3)
C47 0.034(4) 0.068(4) 0.059(5) -0.011(4) 0.007(4) -0.011(3)
N33 0.025(3) 0.049(3) 0.053(4) -0.002(3) 0.011(3) -0.004(2)
C48 0.075(5) 0.041(4) 0.140(8) 0.001(4) 0.070(6) 0.009(3)
C49 0.174(9) 0.042(4) 0.260(13) -0.016(6) 0.178(10) -0.002(5)
C50 0.049(4) 0.055(4) 0.062(5) -0.004(4) 0.010(4) 0.002(3)
C51 0.142(10) 0.070(6) 0.217(14) -0.034(7) -0.077(10) 0.008(6)
C61 0.030(3) 0.057(4) 0.046(5) -0.003(3) 0.006(3) 0.001(3)
C62 0.034(4) 0.082(5) 0.054(5) -0.007(4) 0.008(4) -0.017(3)
C63 0.039(4) 0.062(4) 0.079(6) -0.023(4) 0.004(4) -0.010(3)
C64 0.032(4) 0.063(4) 0.068(5) -0.018(4) 0.001(4) -0.006(3)
C65 0.038(4) 0.044(3) 0.028(4) 0.002(2) 0.007(3) 0.000(2)
C66 0.033(3) 0.040(3) 0.030(4) -0.005(3) 0.001(3) -0.007(2)
O62 0.057(3) 0.059(3) 0.038(3) -0.012(2) 0.014(2) 0.000(2)
C67 0.027(3) 0.038(3) 0.040(4) -0.001(3) 0.011(3) 0.000(2)
C68 0.038(4) 0.042(3) 0.055(5) -0.017(3) 0.005(3) -0.007(3)
C69 0.044(4) 0.034(3) 0.071(5) 0.002(3) 0.016(4) -0.002(3)
C70 0.032(3) 0.043(3) 0.049(4) 0.014(3) 0.017(3) 0.006(3)
C71 0.022(3) 0.033(3) 0.043(4) -0.001(3) 0.013(3) 0.004(2)
C72 0.036(3) 0.028(3) 0.042(4) 0.008(2) 0.013(3) 0.009(2)
O64 0.043(2) 0.044(2) 0.045(3) 0.0118(19) 0.020(2) 0.0144(18)
C73 0.025(3) 0.031(3) 0.039(4) 0.004(2) 0.003(3) 0.002(2)
C74 0.045(4) 0.037(3) 0.046(4) 0.005(3) 0.007(3) 0.012(3)
C75 0.041(4) 0.043(3) 0.070(5) 0.002(3) 0.007(4) 0.023(3)
C76 0.037(4) 0.046(3) 0.079(6) 0.009(3) 0.013(4) 0.016(3)
C77 0.039(4) 0.059(4) 0.073(5) 0.006(4) 0.024(4) 0.011(3)
N63 0.032(3) 0.038(2) 0.055(4) 0.016(2) 0.014(3) 0.017(2)
C78 0.128(9) 0.069(5) 0.063(7) 0.005(4) 0.033(7) 0.006(5)
C79 0.165(13) 0.273(15) 0.053(8) 0.046(9) 0.027(9) 0.098(12)
C80 0.050(4) 0.072(5) 0.068(6) 0.008(4) 0.033(4) 0.018(3)
C81 0.096(8) 0.264(13) 0.074(8) -0.034(8) 0.033(6) 0.072(8)
Cl1 0.0447(9) 0.0667(11) 0.0688(14) 0.0199(10) 0.0084(10) -0.0081(8)
Cl2 0.0725(12) 0.0525(9) 0.0625(13) -0.0019(9) 0.0317(11) -0.0148(9)
O99 0.063(3) 0.079(4) 0.102(5) 0.014(3) 0.017(3) 0.009(3)
C91 0.082(6) 0.095(7) 0.074(7) -0.008(5) 0.016(5) -0.017(5)
C92 0.083(7) 0.100(7) 0.083(7) 0.002(5) 0.017(6) -0.012(5)

loop_
_atom_type_symbol
_atom_type_description
_atom_type_scat_dispersion_real
_atom_type_scat_dispersion_imag
_atom_type_scat_source
C C 0.0181 0.0091 'International Tables Vol C Tables 4.2.6.8 and 6.1.1.4'
H H 0.0000 0.0000 'International Tables Vol C Tables 4.2.6.8 and 6.1.1.4'
N N 0.0311 0.0180 'International Tables Vol C Tables 4.2.6.8 and 6.1.1.4'
O O 0.0492 0.0322 'International Tables Vol C Tables 4.2.6.8 and 6.1.1.4'
Cl Cl 0.3639 0.7018 'International Tables Vol C Tables 4.2.6.8 and 6.1.1.4'
Cu Cu -1.9646 0.5888 'International Tables Vol C Tables 4.2.6.8 and 6.1.1.4'
Gd Gd -8.8380 11.9157 'International Tables Vol C Tables 4.2.6.8 and 6.1.1.4'

loop_
_geom_angle_atom_site_label_1
_geom_angle_atom_site_label_2
_geom_angle_atom_site_label_3
_geom_angle
O61 Gd O1 74.27(12)
O61 Gd O31 76.70(13)
O1 Gd O31 70.82(11)
O61 Gd O33 94.53(12)
O1 Gd O33 158.33(11)
O31 Gd O33 125.45(11)
O61 Gd O63 125.82(12)
O1 Gd O63 97.31(12)
O31 Gd O63 151.82(12)
O33 Gd O63 73.94(12)
O61 Gd O3 155.94(12)
O1 Gd O3 124.57(12)
O31 Gd O3 94.68(13)
O33 Gd O3 71.98(12)
O63 Gd O3 70.59(12)
O61 Gd N62 65.05(14)
O1 Gd N62 78.71(11)
O31 Gd N62 136.22(14)
O33 Gd N62 79.74(11)
O63 Gd N62 60.84(13)
O3 Gd N62 128.78(13)
O61 Gd N32 80.00(13)
O1 Gd N32 131.63(13)
O31 Gd N32 63.72(11)
O33 Gd N32 61.74(12)
O63 Gd N32 130.78(12)
O3 Gd N32 76.07(14)
N62 Gd N32 125.23(13)
O61 Gd N2 136.25(13)
O1 Gd N2 63.69(13)
O31 Gd N2 78.58(13)
O33 Gd N2 129.17(13)
O63 Gd N2 73.27(12)
O3 Gd N2 61.01(13)
N62 Gd N2 115.03(13)
N32 Gd N2 119.36(13)
O61 Gd Cu 49.23(9)
O1 Gd Cu 41.24(9)
O31 Gd Cu 41.43(9)
O33 Gd Cu 139.92(9)
O63 Gd Cu 137.72(8)
O3 Gd Cu 133.22(8)
N62 Gd Cu 95.42(10)
N32 Gd Cu 91.43(10)
N2 Gd Cu 89.15(10)
N31 Cu O1 167.96(17)
N31 Cu O31 81.68(17)
O1 Cu O31 86.34(14)
N31 Cu N61 100.4(2)
O1 Cu N61 90.55(17)
O31 Cu N61 160.59(16)
N31 Cu N1 104.41(18)
O1 Cu N1 78.45(15)
O31 Cu N1 98.33(15)
N61 Cu N1 99.81(17)
N31 Cu O61 96.82(16)
O1 Cu O61 80.61(13)
O31 Cu O61 83.80(12)
N61 Cu O61 76.79(15)
N1 Cu O61 158.76(15)
N31 Cu Gd 119.07(13)
O1 Cu Gd 50.86(9)
O31 Cu Gd 51.63(9)
N61 Cu Gd 112.76(13)
N1 Cu Gd 117.49(13)
O61 Cu Gd 48.43(10)
C6 O1 Cu 119.2(3)
C6 O1 Gd 129.4(3)
Cu O1 Gd 87.90(13)
C12 O3 Gd 131.0(3)
C12 O3 H3O 109.5
Gd O3 H3O 118.9
C5 N1 C1 118.5(5)
C5 N1 Cu 110.8(3)
C1 N1 Cu 127.9(4)
C7 N2 C11 119.6(5)
C7 N2 Gd 118.8(4)
C11 N2 Gd 121.5(3)
C36 O31 Cu 116.5(4)
C36 O31 Gd 129.6(3)
Cu O31 Gd 86.95(11)
C42 O33 Gd 130.4(3)
C42 O33 H33O 109.5
Gd O33 H33O 120.0
C35 N31 C31 119.2(5)
C35 N31 Cu 114.4(4)
C31 N31 Cu 126.3(4)
C41 N32 C37 119.4(4)
C41 N32 Gd 121.4(3)
C37 N32 Gd 118.6(3)
C66 O61 Gd 129.4(3)
C66 O61 Cu 111.9(3)
Gd O61 Cu 82.34(12)
C72 O63 Gd 131.1(3)
C72 O63 H63O 109.5
Gd O63 H63O 118.2
C65 N61 C61 117.7(5)
C65 N61 Cu 120.7(4)
C61 N61 Cu 121.5(4)
C71 N62 C67 117.8(5)
C71 N62 Gd 124.7(4)
C67 N62 Gd 117.4(3)
N1 C1 C2 123.6(6)
N1 C1 H1 118.2
C2 C1 H1 118.2
C3 C2 C1 117.7(6)
C3 C2 H2 121.2
C1 C2 H2 121.2
C2 C3 C4 119.7(6)
C2 C3 H3 120.2
C4 C3 H3 120.2
C3 C4 C5 119.6(6)
C3 C4 H4 120.2
C5 C4 H4 120.2
N1 C5 C4 120.9(5)
N1 C5 C6 116.3(4)
C4 C5 C6 122.8(5)
O1 C6 O2 110.9(4)
O1 C6 C7 111.6(4)
O2 C6 C7 103.5(4)
O1 C6 C5 110.9(4)
O2 C6 C5 108.1(4)
C7 C6 C5 111.5(4)
C18 O2 C6 112.9(4)
N2 C7 C8 120.6(5)
N2 C7 C6 116.2(5)
C8 C7 C6 123.2(5)
C9 C8 C7 120.0(6)
C9 C8 H8 120.0
C7 C8 H8 120.0
C10 C9 C8 119.6(6)
C10 C9 H9 120.2
C8 C9 H9 120.2
C9 C10 C11 118.5(6)
C9 C10 H10 120.8
C11 C10 H10 120.8
N2 C11 C10 121.7(5)
N2 C11 C12 118.5(5)
C10 C11 C12 119.7(5)
O3 C12 O4 112.2(5)
O3 C12 C11 107.3(5)
O4 C12 C11 110.5(4)
O3 C12 C13 111.8(4)
O4 C12 C13 105.5(5)
C11 C12 C13 109.5(5)
C12 O4 C20 114.9(5)
N3 C13 C14 123.4(6)
N3 C13 C12 112.8(5)
C14 C13 C12 123.8(5)
C13 C14 C15 118.4(6)
C13 C14 H14 120.8
C15 C14 H14 120.8
C16 C15 C14 119.3(7)
C16 C15 H15 120.4
C14 C15 H15 120.4
C17 C16 C15 118.1(6)
C17 C16 H16 120.9
C15 C16 H16 120.9
N3 C17 C16 124.1(6)
N3 C17 H17 117.9
C16 C17 H17 117.9
C13 N3 C17 116.7(5)
O2 C18 C19 108.4(5)
O2 C18 H18A 110.0
C19 C18 H18A 110.0
O2 C18 H18B 110.0
C19 C18 H18B 110.0
H18A C18 H18B 108.4
C18 C19 H19A 109.5
C18 C19 H19B 109.5
H19A C19 H19B 109.5
C18 C19 H19C 109.5
H19A C19 H19C 109.5
H19B C19 H19C 109.5
O4 C20 C21 111.4(6)
O4 C20 H20A 109.3
C21 C20 H20A 109.3
O4 C20 H20B 109.3
C21 C20 H20B 109.3
H20A C20 H20B 108.0
C20 C21 H21A 109.5
C20 C21 H21B 109.5
H21A C21 H21B 109.5
C20 C21 H21C 109.5
H21A C21 H21C 109.5
H21B C21 H21C 109.5
N31 C31 C32 123.7(6)
N31 C31 H31 118.1
C32 C31 H31 118.1
C33 C32 C31 117.3(7)
C33 C32 H32 121.4
C31 C32 H32 121.4
C32 C33 C34 119.9(8)
C32 C33 H33 120.0
C34 C33 H33 120.0
C33 C34 C35 120.2(6)
C33 C34 H34 119.9
C35 C34 H34 119.9
N31 C35 C34 119.5(6)
N31 C35 C36 116.2(5)
C34 C35 C36 124.3(5)
O31 C36 O32 112.3(5)
O31 C36 C35 111.0(4)
O32 C36 C35 108.7(4)
O31 C36 C37 110.8(4)
O32 C36 C37 101.6(4)
C35 C36 C37 112.2(5)
C48 O32 C36 113.5(4)
N32 C37 C38 121.2(5)
N32 C37 C36 116.3(4)
C38 C37 C36 122.6(4)
C39 C38 C37 118.8(5)
C39 C38 H38 120.6
C37 C38 H38 120.6
C38 C39 C40 120.1(5)
C38 C39 H39 120.0
C40 C39 H39 120.0
C39 C40 C41 118.3(5)
C39 C40 H40 120.8
C41 C40 H40 120.8
N32 C41 C40 122.2(5)
N32 C41 C42 117.9(4)
C40 C41 C42 119.9(5)
O33 C42 O34 110.8(4)
O33 C42 C41 108.2(4)
O34 C42 C41 113.4(5)
O33 C42 C43 110.2(5)
O34 C42 C43 105.5(4)
C41 C42 C43 108.6(4)
C42 O34 C50 115.0(4)
N33 C43 C44 121.9(6)
N33 C43 C42 115.5(5)
C44 C43 C42 122.2(6)
C43 C44 C45 118.0(6)
C43 C44 H44 121.0
C45 C44 H44 121.0
C46 C45 C44 120.1(6)
C46 C45 H45 119.9
C44 C45 H45 119.9
C45 C46 C47 118.4(6)
C45 C46 H46 120.8
C47 C46 H46 120.8
N33 C47 C46 123.0(6)
N33 C47 H47 118.5
C46 C47 H47 118.5
C43 N33 C47 118.5(5)
O32 C48 C49 106.5(5)
O32 C48 H48A 110.4
C49 C48 H48A 110.4
O32 C48 H48B 110.4
C49 C48 H48B 110.4
H48A C48 H48B 108.6
C48 C49 H49A 109.5
C48 C49 H49B 109.5
H49A C49 H49B 109.5
C48 C49 H49C 109.5
H49A C49 H49C 109.5
H49B C49 H49C 109.5
O34 C50 C51 111.3(6)
O34 C50 H50A 109.4
C51 C50 H50A 109.4
O34 C50 H50B 109.4
C51 C50 H50B 109.4
H50A C50 H50B 108.0
C50 C51 H51A 109.5
C50 C51 H51B 109.5
H51A C51 H51B 109.5
C50 C51 H51C 109.5
H51A C51 H51C 109.5
H51B C51 H51C 109.5
N61 C61 C62 123.5(6)
N61 C61 H61 118.2
C62 C61 H61 118.2
C61 C62 C63 117.4(6)
C61 C62 H62 121.3
C63 C62 H62 121.3
C64 C63 C62 119.6(6)
C64 C63 H63 120.2
C62 C63 H63 120.2
C63 C64 C65 120.5(6)
C63 C64 H64 119.7
C65 C64 H64 119.7
N61 C65 C64 121.2(6)
N61 C65 C66 117.6(5)
C64 C65 C66 121.2(5)
O61 C66 O62 113.8(4)
O61 C66 C67 110.5(5)
O62 C66 C67 101.8(4)
O61 C66 C65 112.1(4)
O62 C66 C65 107.3(5)
C67 C66 C65 110.8(4)
C66 O62 C78 115.7(5)
N62 C67 C68 121.0(6)
N62 C67 C66 116.0(5)
C68 C67 C66 123.1(6)
C67 C68 C69 119.9(6)
C67 C68 H68 120.0
C69 C68 H68 120.0
C70 C69 C68 118.7(5)
C70 C69 H69 120.7
C68 C69 H69 120.7
C71 C70 C69 118.1(6)
C71 C70 H70 121.0
C69 C70 H70 121.0
N62 C71 C70 124.2(5)
N62 C71 C72 115.2(4)
C70 C71 C72 120.6(5)
O64 C72 O63 111.9(4)
O64 C72 C71 113.1(4)
O63 C72 C71 107.3(4)
O64 C72 C73 106.7(4)
O63 C72 C73 110.3(4)
C71 C72 C73 107.4(4)
C72 O64 C80 114.9(5)
N63 C73 C74 122.3(5)
N63 C73 C72 116.4(5)
C74 C73 C72 121.3(5)
C75 C74 C73 117.0(6)
C75 C74 H74 121.5
C73 C74 H74 121.5
C76 C75 C74 121.5(6)
C76 C75 H75 119.2
C74 C75 H75 119.2
C75 C76 C77 117.9(6)
C75 C76 H76 121.0
C77 C76 H76 121.0
N63 C77 C76 122.8(6)
N63 C77 H77 118.6
C76 C77 H77 118.6
C77 N63 C73 118.4(5)
C79 C78 O62 113.8(8)
C79 C78 H78A 108.8
O62 C78 H78A 108.8
C79 C78 H78B 108.8
O62 C78 H78B 108.8
H78A C78 H78B 107.7
C78 C79 H79A 109.5
C78 C79 H79B 109.5
H79A C79 H79B 109.5
C78 C79 H79C 109.5
H79A C79 H79C 109.5
H79B C79 H79C 109.5
O64 C80 C81 108.5(6)
O64 C80 H80A 110.0
C81 C80 H80A 110.0
O64 C80 H80B 110.0
C81 C80 H80B 110.0
H80A C80 H80B 108.4
C80 C81 H81A 109.5
C80 C81 H81B 109.5
H81A C81 H81B 109.5
C80 C81 H81C 109.5
H81A C81 H81C 109.5
H81B C81 H81C 109.5
O94A Cl1 O92A 112.4(10)
O94A Cl1 O91A 108.3(13)
O92A Cl1 O91A 106.9(13)
O94A Cl1 O94 20.7(9)
O92A Cl1 O94 96.7(8)
O91A Cl1 O94 127.7(11)
O94A Cl1 O92 117.3(8)
O92A Cl1 O92 34.1(7)
O91A Cl1 O92 73.5(11)
O94 Cl1 O92 112.0(6)
O94A Cl1 O93 120.4(9)
O92A Cl1 O93 89.9(8)
O91A Cl1 O93 116.9(11)
O94 Cl1 O93 109.0(7)
O92 Cl1 O93 111.5(6)
O94A Cl1 O91 87.6(8)
O92A Cl1 O91 136.4(8)
O91A Cl1 O91 30.1(10)
O94 Cl1 O91 108.3(6)
O92 Cl1 O91 102.3(5)
O93 Cl1 O91 113.6(6)
O94A Cl1 O93A 112.3(10)
O92A Cl1 O93A 111.9(10)
O91A Cl1 O93A 104.5(12)
O94 Cl1 O93A 108.9(9)
O92 Cl1 O93A 128.2(9)
O93 Cl1 O93A 22.4(8)
O91 Cl1 O93A 93.4(8)
O98A Cl2 O95 75.8(9)
O98A Cl2 O96A 119.8(12)
O95 Cl2 O96A 134.2(12)
O98A Cl2 O96 157.1(8)
O95 Cl2 O96 107.6(8)
O96A Cl2 O96 41.7(8)
O98A Cl2 O98 51.9(7)
O95 Cl2 O98 106.0(8)
O96A Cl2 O98 68.5(9)
O96 Cl2 O98 106.5(6)
O98A Cl2 O97A 105.0(12)
O95 Cl2 O97A 95.3(12)
O96A Cl2 O97A 117.6(13)
O96 Cl2 O97A 97.3(10)
O98 Cl2 O97A 140.9(12)
O98A Cl2 O95A 107.1(14)
O95 Cl2 O95A 31.4(12)
O96A Cl2 O95A 112.9(15)
O96 Cl2 O95A 77.7(13)
O98 Cl2 O95A 124.6(13)
O97A Cl2 O95A 90.1(15)
O98A Cl2 O97 91.3(9)
O95 Cl2 O97 121.8(8)
O96A Cl2 O97 101.7(10)
O96 Cl2 O97 104.9(6)
O98 Cl2 O97 109.1(7)
O97A Cl2 O97 33.3(10)
O95A Cl2 O97 123.3(12)
C91 O99 H99O 109.5
O99 C91 C92 112.2(8)
O99 C91 H91A 109.2
C92 C91 H91A 109.2
O99 C91 H91B 109.2
C92 C91 H91B 109.2
H91A C91 H91B 107.9
C91 C92 H92A 109.5
C91 C92 H92B 109.5
H92A C92 H92B 109.5
C91 C92 H92C 109.5
H92A C92 H92C 109.5
H92B C92 H92C 109.5

loop_
_geom_bond_atom_site_label_1
_geom_bond_atom_site_label_2
_geom_bond_distance
Gd O61 2.288(4)
Gd O1 2.353(3)
Gd O31 2.380(3)
Gd O33 2.419(3)
Gd O63 2.424(4)
Gd O3 2.475(4)
Gd N62 2.564(4)
Gd N32 2.585(4)
Gd N2 2.600(4)
Gd Cu 3.0314(9)
Cu N31 1.981(5)
Cu O1 2.000(4)
Cu O31 2.009(4)
Cu N61 2.017(5)
Cu N1 2.202(4)
Cu O61 2.316(3)
O1 C6 1.360(6)
O3 C12 1.379(7)
O3 H3O 0.8400
N1 C5 1.316(6)
N1 C1 1.341(7)
N2 C7 1.331(6)
N2 C11 1.337(6)
O31 C36 1.346(6)
O33 C42 1.408(5)
O33 H33O 0.8400
N31 C35 1.347(6)
N31 C31 1.350(8)
N32 C41 1.335(6)
N32 C37 1.351(6)
O61 C66 1.372(6)
O63 C72 1.418(5)
O63 H63O 0.8400
N61 C65 1.325(6)
N61 C61 1.370(7)
N62 C71 1.337(6)
N62 C67 1.355(7)
C1 C2 1.377(7)
C1 H1 0.9500
C2 C3 1.354(8)
C2 H2 0.9500
C3 C4 1.372(7)
C3 H3 0.9500
C4 C5 1.394(7)
C4 H4 0.9500
C5 C6 1.542(6)
C6 O2 1.451(6)
C6 C7 1.530(7)
O2 C18 1.444(6)
C7 C8 1.403(7)
C8 C9 1.367(8)
C8 H8 0.9500
C9 C10 1.356(8)
C9 H9 0.9500
C10 C11 1.413(8)
C10 H10 0.9500
C11 C12 1.521(7)
C12 O4 1.407(6)
C12 C13 1.556(8)
O4 C20 1.437(8)
C13 N3 1.333(6)
C13 C14 1.364(8)
C14 C15 1.396(9)
C14 H14 0.9500
C15 C16 1.368(9)
C15 H15 0.9500
C16 C17 1.358(9)
C16 H16 0.9500
C17 N3 1.351(7)
C17 H17 0.9500
C18 C19 1.495(7)
C18 H18A 0.9900
C18 H18B 0.9900
C19 H19A 0.9800
C19 H19B 0.9800
C19 H19C 0.9800
C20 C21 1.448(9)
C20 H20A 0.9900
C20 H20B 0.9900
C21 H21A 0.9800
C21 H21B 0.9800
C21 H21C 0.9800
C31 C32 1.374(9)
C31 H31 0.9500
C32 C33 1.367(9)
C32 H32 0.9500
C33 C34 1.387(10)
C33 H33 0.9500
C34 C35 1.389(8)
C34 H34 0.9500
C35 C36 1.529(9)
C36 O32 1.446(6)
C36 C37 1.540(7)
O32 C48 1.446(6)
C37 C38 1.395(6)
C38 C39 1.375(7)
C38 H38 0.9500
C39 C40 1.378(7)
C39 H39 0.9500
C40 C41 1.391(7)
C40 H40 0.9500
C41 C42 1.503(7)
C42 O34 1.409(6)
C42 C43 1.526(8)
O34 C50 1.444(7)
C43 N33 1.340(7)
C43 C44 1.396(7)
C44 C45 1.397(9)
C44 H44 0.9500
C45 C46 1.360(9)
C45 H45 0.9500
C46 C47 1.384(8)
C46 H46 0.9500
C47 N33 1.342(7)
C47 H47 0.9500
C48 C49 1.480(8)
C48 H48A 0.9900
C48 H48B 0.9900
C49 H49A 0.9800
C49 H49B 0.9800
C49 H49C 0.9800
C50 C51 1.467(9)
C50 H50A 0.9900
C50 H50B 0.9900
C51 H51A 0.9800
C51 H51B 0.9800
C51 H51C 0.9800
C61 C62 1.379(8)
C61 H61 0.9500
C62 C63 1.382(8)
C62 H62 0.9500
C63 C64 1.357(8)
C63 H63 0.9500
C64 C65 1.398(8)
C64 H64 0.9500
C65 C66 1.565(8)
C66 O62 1.435(6)
C66 C67 1.531(8)
O62 C78 1.463(9)
C67 C68 1.387(7)
C68 C69 1.391(9)
C68 H68 0.9500
C69 C70 1.376(8)
C69 H69 0.9500
C70 C71 1.375(7)
C70 H70 0.9500
C71 C72 1.528(8)
C72 O64 1.374(6)
C72 C73 1.546(7)
O64 C80 1.433(6)
C73 N63 1.333(6)
C73 C74 1.392(7)
C74 C75 1.380(7)
C74 H74 0.9500
C75 C76 1.339(8)
C75 H75 0.9500
C76 C77 1.384(8)
C76 H76 0.9500
C77 N63 1.331(6)
C77 H77 0.9500
C78 C79 1.436(12)
C78 H78A 0.9900
C78 H78B 0.9900
C79 H79A 0.9800
C79 H79B 0.9800
C79 H79C 0.9800
C80 C81 1.436(9)
C80 H80A 0.9900
C80 H80B 0.9900
C81 H81A 0.9800
C81 H81B 0.9800
C81 H81C 0.9800
Cl1 O94A 1.399(19)
Cl1 O92A 1.411(16)
Cl1 O91A 1.43(3)
Cl1 O94 1.427(12)
Cl1 O92 1.429(9)
Cl1 O93 1.431(12)
Cl1 O91 1.434(8)
Cl1 O93A 1.438(18)
Cl2 O98A 1.359(18)
Cl2 O95 1.377(16)
Cl2 O96A 1.38(2)
Cl2 O96 1.402(8)
Cl2 O98 1.403(11)
Cl2 O97A 1.41(2)
Cl2 O95A 1.42(3)
Cl2 O97 1.492(13)
O99 C91 1.416(9)
O99 H99O 0.8400
C91 C92 1.444(10)
C91 H91A 0.9900
C91 H91B 0.9900
C92 H92A 0.9800
C92 H92B 0.9800
C92 H92C 0.9800
